data_2242339
loop_
_publ_author_name
'Thiruvalluvar, A.'
'Sridharan, M.'
'Rajendra Prasad, K. J.'
'Zeller, M.'

_publ_section_title
;
 Crystal structure of
 (<i>E</i>)-2-(furan-2-ylmethylidene)-2,3,4,9-tetrahydro-1<i>H</i>-carbazol-1-one
;
_journal_issue 1
_journal_name_full 'Acta Crystallographica Section E'
_journal_page_first 59
_journal_page_last 61
_journal_paper_doi 10.1107/S2056989017017972
_journal_volume 74
_journal_year 2018
_chemical_formula_iupac 'C17 H13 N O2'
_chemical_formula_moiety 'C17 H13 N O2'
_chemical_formula_sum 'C17 H13 N O2'
_chemical_formula_weight 263.28
_chemical_melting_point 493
_chemical_name_systematic (<i>E</i>)-2-(Furan-2-ylmethylidene)-2,3,4,9-tetrahydro-1<i>H</i>-carbazol-1-one
_space_group_crystal_system monoclinic
_space_group_IT_number 14
_space_group_name_Hall '-P 2ybc'
_space_group_name_H-M_alt 'P 1 21/c 1'
_symmetry_space_group_name_Hall '-P 2ybc'
_symmetry_space_group_name_H-M 'P 1 21/c 1'
_atom_sites_solution_hydrogens mixed
_atom_sites_solution_primary direct
_atom_sites_solution_secondary difmap
_audit_creation_method SHELXL-2017/1
_cell_angle_alpha 90
_cell_angle_beta 96.446(4)
_cell_angle_gamma 90
_cell_formula_units_Z 8
_cell_length_a 15.353(3)
_cell_length_b 6.3143(13)
_cell_length_c 26.941(6)
_cell_measurement_reflns_used 2429
_cell_measurement_temperature 100(2)
_cell_measurement_theta_max 30.46
_cell_measurement_theta_min 2.67
_cell_volume 2595.2(9)
_computing_cell_refinement
;
SAINT-Plus (Bruker, 2003)
;
_computing_data_collection
;
SMART (Bruker, 2003)
;
_computing_data_reduction
;
SAINT-Plus (Bruker, 2003)
;
_computing_molecular_graphics
;
SHELXTL (Sheldrick, 2008) and Mercury (Macrae <i>et al.</i>,
2008)
;
_computing_publication_material
;
SHELXL2017 (Sheldrick, 2015), PLATON (Spek, 2009) and
publCIF (Westrip, 2010)
;
_computing_structure_refinement
;
SHELXL2017 (Sheldrick, 2015)
;
_computing_structure_solution
;
SHELXTL (Sheldrick, 2008)
;
_diffrn_ambient_temperature 100(2)
_diffrn_measured_fraction_theta_full 0.999
_diffrn_measured_fraction_theta_max 0.999
_diffrn_measurement_device_type 'Bruker SMART APEX CCD'
_diffrn_measurement_method '\w scans'
_diffrn_radiation_monochromator graphite
_diffrn_radiation_source 'fine-focus sealed tube'
_diffrn_radiation_type MoK\a
_diffrn_radiation_wavelength 0.71073
_diffrn_reflns_av_R_equivalents 0.0886
_diffrn_reflns_limit_h_max 19
_diffrn_reflns_limit_h_min -19
_diffrn_reflns_limit_k_max 7
_diffrn_reflns_limit_k_min -7
_diffrn_reflns_limit_l_max 33
_diffrn_reflns_limit_l_min -33
_diffrn_reflns_number 21411
_diffrn_reflns_theta_full 25.242
_diffrn_reflns_theta_max 26.369
_diffrn_reflns_theta_min 1.908
_exptl_absorpt_coefficient_mu 0.089
_exptl_absorpt_correction_T_max 0.995
_exptl_absorpt_correction_T_min 0.707
_exptl_absorpt_correction_type multi-scan
_exptl_absorpt_process_details
;
(SADABS; Bruker, 2003)
;
_exptl_crystal_colour yellow
_exptl_crystal_density_diffrn 1.348
_exptl_crystal_description plate
_exptl_crystal_F_000 1104
_exptl_crystal_size_max 0.430
_exptl_crystal_size_mid 0.140
_exptl_crystal_size_min 0.060
_refine_diff_density_max 0.246
_refine_diff_density_min -0.295
_refine_ls_extinction_method none
_refine_ls_goodness_of_fit_ref 1.113
_refine_ls_hydrogen_treatment mixed
_refine_ls_matrix_type full
_refine_ls_number_parameters 369
_refine_ls_number_reflns 5293
_refine_ls_number_restraints 0
_refine_ls_restrained_S_all 1.113
_refine_ls_R_factor_all 0.1207
_refine_ls_R_factor_gt 0.0802
_refine_ls_shift/su_max 0.000
_refine_ls_shift/su_mean 0.000
_refine_ls_structure_factor_coef Fsqd
_refine_ls_weighting_details 'w=1/[\s^2^(Fo^2^)+(0.0269P)^2^+3.5969P] where P=(Fo^2^+2Fc^2^)/3'
_refine_ls_weighting_scheme calc
_refine_ls_wR_factor_gt 0.1337
_refine_ls_wR_factor_ref 0.1474
_reflns_number_gt 3646
_reflns_number_total 5293
_reflns_threshold_expression 'I > 2\s(I)'
_cod_data_source_file su5413sup1.cif
_cod_data_source_block I
_cod_original_cell_volume 2595.3(9)
_cod_database_code 2242339
_shelx_space_group_comment
;
The symmetry employed for this shelxl refinement is uniquely defined
by the following loop, which should always be used as a source of
symmetry information in preference to the above space-group names.
They are only intended as comments.
;
_shelx_estimated_absorpt_t_min 0.963
_shelx_estimated_absorpt_t_max 0.995

loop_
_space_group_symop_operation_xyz
'x, y, z'
'-x, y+1/2, -z+1/2'
'-x, -y, -z'
'x, -y-1/2, z-1/2'

loop_
_atom_site_type_symbol
_atom_site_label
_atom_site_fract_x
_atom_site_fract_y
_atom_site_fract_z
_atom_site_U_iso_or_equiv
_atom_site_adp_type
_atom_site_calc_flag
_atom_site_occupancy
C C1 0.61376(19) -0.2774(5) 0.60261(12) 0.0173(7) Uani d 1
C C2 0.6086(2) -0.3856(5) 0.64790(12) 0.0217(7) Uani d 1
H H2 0.578325 -0.516373 0.649057 0.026 Uiso calc 1
C C3 0.6495(2) -0.2924(5) 0.69026(12) 0.0227(7) Uani d 1
H H3 0.647151 -0.360851 0.721474 0.027 Uiso calc 1
C C4 0.6952(2) -0.0974(6) 0.68913(13) 0.0252(8) Uani d 1
H H4 0.722265 -0.038237 0.719436 0.030 Uiso calc 1
C C5 0.7008(2) 0.0072(5) 0.64487(12) 0.0216(7) Uani d 1
H H5 0.732284 0.136616 0.644239 0.026 Uiso calc 1
C C6 0.65914(18) -0.0813(5) 0.60055(12) 0.0167(7) Uani d 1
C C7 0.65038(19) -0.0186(5) 0.54922(12) 0.0177(7) Uani d 1
C C8 0.6917(2) 0.1602(5) 0.52424(12) 0.0216(7) Uani d 1
H H8A 0.754404 0.127074 0.522669 0.026 Uiso calc 1
H H8B 0.688716 0.289636 0.544707 0.026 Uiso calc 1
C C9 0.6481(2) 0.2046(5) 0.47127(12) 0.0203(7) Uani d 1
H H9A 0.604123 0.318043 0.473396 0.024 Uiso calc 1
H H9B 0.693385 0.260999 0.451421 0.024 Uiso calc 1
C C10 0.60272(19) 0.0196(5) 0.44242(11) 0.0165(7) Uani d 1
C C11 0.57529(19) -0.1702(5) 0.46952(12) 0.0173(7) Uani d 1
C C12 0.60027(18) -0.1724(5) 0.52269(11) 0.0165(7) Uani d 1
C C13 0.58102(19) 0.0203(5) 0.39250(12) 0.0199(7) Uani d 1
H H13 0.553651 -0.104646 0.378684 0.024 Uiso calc 1
C C14 0.5942(2) 0.1873(6) 0.35736(12) 0.0225(7) Uani d 1
C C15 0.6212(2) 0.3920(5) 0.35988(13) 0.0246(8) Uani d 1
H H15 0.640850 0.468177 0.389436 0.030 Uiso calc 1
C C16 0.6147(2) 0.4717(6) 0.31037(14) 0.0326(9) Uani d 1
H H16 0.629385 0.610371 0.300397 0.039 Uiso calc 1
C C17 0.5837(2) 0.3117(7) 0.28029(13) 0.0355(9) Uani d 1
H H17 0.572466 0.321015 0.244960 0.043 Uiso calc 1
N N1 0.57937(16) -0.3319(4) 0.55481(9) 0.0179(6) Uani d 1
H H1A 0.539(3) -0.439(7) 0.5461(17) 0.070(15) Uiso d 1
O O1 0.53202(14) -0.3178(3) 0.44786(8) 0.0215(5) Uani d 1
O O2 0.57065(15) 0.1343(4) 0.30757(8) 0.0303(6) Uani d 1
C C18 0.93890(19) 0.1893(5) 0.61166(12) 0.0189(7) Uani d 1
C C19 0.9632(2) 0.0632(5) 0.65399(12) 0.0237(8) Uani d 1
H H19 0.994298 -0.065812 0.651684 0.028 Uiso calc 1
C C20 0.9400(2) 0.1351(6) 0.69894(13) 0.0279(8) Uani d 1
H H20 0.954511 0.052622 0.728186 0.033 Uiso calc 1
C C21 0.8948(2) 0.3294(6) 0.70257(13) 0.0299(8) Uani d 1
H H21 0.880532 0.375123 0.734269 0.036 Uiso calc 1
C C22 0.8713(2) 0.4529(5) 0.66135(12) 0.0235(8) Uani d 1
H H22 0.840757 0.582267 0.664425 0.028 Uiso calc 1
C C23 0.89304(19) 0.3854(5) 0.61422(12) 0.0184(7) Uani d 1
C C24 0.87868(19) 0.4659(5) 0.56452(12) 0.0178(7) Uani d 1
C C25 0.8270(2) 0.6529(5) 0.54360(12) 0.0202(7) Uani d 1
H H25A 0.843140 0.777687 0.564918 0.024 Uiso calc 1
H H25B 0.763928 0.624526 0.545017 0.024 Uiso calc 1
C C26 0.8415(2) 0.7065(5) 0.48933(12) 0.0229(7) Uani d 1
H H26A 0.786330 0.766923 0.472647 0.028 Uiso calc 1
H H26B 0.886640 0.818814 0.490275 0.028 Uiso calc 1
C C27 0.86940(18) 0.5264(5) 0.45686(12) 0.0175(7) Uani d 1
C C28 0.91238(19) 0.3342(5) 0.48089(12) 0.0178(7) Uani d 1
C C29 0.91589(18) 0.3218(5) 0.53430(12) 0.0176(7) Uani d 1
C C30 0.86481(19) 0.5329(5) 0.40647(12) 0.0201(7) Uani d 1
H H30 0.884312 0.409242 0.390938 0.024 Uiso calc 1
C C31 0.8343(2) 0.7024(5) 0.37323(12) 0.0221(7) Uani d 1
C C32 0.8067(2) 0.9061(6) 0.37738(13) 0.0267(8) Uani d 1
H H32 0.798959 0.978925 0.407429 0.032 Uiso calc 1
C C33 0.7916(2) 0.9893(6) 0.32760(14) 0.0319(9) Uani d 1
H H33 0.772148 1.128015 0.318257 0.038 Uiso calc 1
C C34 0.8102(2) 0.8329(6) 0.29687(14) 0.0332(9) Uani d 1
H H34 0.805718 0.844498 0.261516 0.040 Uiso calc 1
N N2 0.95203(17) 0.1539(4) 0.56271(10) 0.0191(6) Uani d 1
H H2B 0.985(2) 0.049(6) 0.5523(12) 0.026(10) Uiso d 1
O O3 0.94238(15) 0.1899(4) 0.45586(8) 0.0242(5) Uani d 1
O O4 0.83651(15) 0.6547(4) 0.32307(8) 0.0306(6) Uani d 1

loop_
_atom_site_aniso_label
_atom_site_aniso_U_11
_atom_site_aniso_U_22
_atom_site_aniso_U_33
_atom_site_aniso_U_12
_atom_site_aniso_U_13
_atom_site_aniso_U_23
C1 0.0095(14) 0.0212(17) 0.0213(17) 0.0009(13) 0.0028(12) -0.0031(13)
C2 0.0188(16) 0.0236(18) 0.0227(18) -0.0002(14) 0.0015(13) 0.0023(14)
C3 0.0180(16) 0.0317(19) 0.0188(17) 0.0003(15) 0.0036(13) 0.0042(15)
C4 0.0224(17) 0.0325(19) 0.0203(18) 0.0018(15) 0.0009(14) -0.0043(15)
C5 0.0170(16) 0.0219(17) 0.0264(19) -0.0015(14) 0.0040(13) -0.0058(15)
C6 0.0093(14) 0.0178(16) 0.0235(18) 0.0013(12) 0.0044(12) -0.0004(13)
C7 0.0138(15) 0.0172(16) 0.0222(17) 0.0018(13) 0.0032(12) -0.0032(14)
C8 0.0190(16) 0.0215(17) 0.0241(18) -0.0035(14) 0.0015(13) 0.0004(14)
C9 0.0180(16) 0.0180(17) 0.0255(18) -0.0030(14) 0.0048(13) 0.0020(14)
C10 0.0116(14) 0.0191(16) 0.0191(17) 0.0012(13) 0.0032(12) 0.0012(13)
C11 0.0111(14) 0.0157(16) 0.0250(17) 0.0013(13) 0.0017(12) -0.0030(14)
C12 0.0114(14) 0.0159(16) 0.0227(17) 0.0012(13) 0.0047(12) -0.0004(13)
C13 0.0145(15) 0.0188(16) 0.0272(19) 0.0005(13) 0.0063(13) -0.0013(14)
C14 0.0152(15) 0.0297(19) 0.0228(18) -0.0001(15) 0.0036(13) 0.0008(15)
C15 0.0231(17) 0.0285(19) 0.0235(19) -0.0021(15) 0.0081(14) -0.0023(15)
C16 0.032(2) 0.032(2) 0.035(2) -0.0026(17) 0.0110(16) 0.0117(18)
C17 0.038(2) 0.048(2) 0.021(2) -0.002(2) 0.0056(16) 0.0135(19)
N1 0.0154(13) 0.0198(15) 0.0184(14) -0.0022(12) 0.0017(11) 0.0009(12)
O1 0.0247(12) 0.0194(12) 0.0201(12) -0.0049(10) 0.0014(9) -0.0001(10)
O2 0.0334(14) 0.0365(15) 0.0211(13) -0.0048(12) 0.0029(11) 0.0018(11)
C18 0.0125(15) 0.0212(16) 0.0240(17) -0.0023(13) 0.0066(13) -0.0070(14)
C19 0.0209(17) 0.0248(18) 0.0259(19) 0.0035(14) 0.0049(14) 0.0018(15)
C20 0.0234(18) 0.038(2) 0.0220(18) -0.0006(16) 0.0006(14) 0.0027(16)
C21 0.0273(19) 0.038(2) 0.0250(19) 0.0020(17) 0.0045(15) -0.0061(17)
C22 0.0223(17) 0.0233(18) 0.0251(19) 0.0042(15) 0.0029(14) -0.0044(15)
C23 0.0116(15) 0.0178(16) 0.0260(18) -0.0012(13) 0.0032(13) -0.0016(14)
C24 0.0115(14) 0.0182(17) 0.0239(18) -0.0014(13) 0.0030(12) -0.0019(14)
C25 0.0177(16) 0.0188(17) 0.0248(18) 0.0011(14) 0.0055(13) -0.0018(14)
C26 0.0188(16) 0.0216(18) 0.0294(19) 0.0032(14) 0.0072(14) 0.0001(15)
C27 0.0099(14) 0.0181(16) 0.0251(18) -0.0007(13) 0.0050(12) -0.0021(14)
C28 0.0109(14) 0.0172(16) 0.0263(18) -0.0026(13) 0.0062(12) -0.0033(14)
C29 0.0108(14) 0.0180(16) 0.0242(17) -0.0037(13) 0.0026(12) -0.0007(14)
C30 0.0161(16) 0.0196(17) 0.0247(18) -0.0010(13) 0.0021(13) -0.0029(14)
C31 0.0143(16) 0.0297(19) 0.0223(18) -0.0027(15) 0.0026(13) 0.0000(15)
C32 0.0182(17) 0.031(2) 0.031(2) 0.0030(15) 0.0055(14) -0.0020(16)
C33 0.0191(18) 0.034(2) 0.042(2) 0.0046(16) -0.0001(15) 0.0110(18)
C34 0.0293(19) 0.042(2) 0.026(2) -0.0085(18) -0.0057(15) 0.0138(18)
N2 0.0162(14) 0.0170(14) 0.0250(15) 0.0043(12) 0.0063(11) 0.0013(12)
O3 0.0294(13) 0.0213(12) 0.0227(12) 0.0047(11) 0.0060(10) -0.0036(10)
O4 0.0350(14) 0.0331(14) 0.0228(13) -0.0051(12) -0.0011(11) 0.0020(11)

loop_
_atom_type_symbol
_atom_type_description
_atom_type_scat_dispersion_real
_atom_type_scat_dispersion_imag
_atom_type_scat_source
C C 0.0033 0.0016 'International Tables Vol C Tables 4.2.6.8 and 6.1.1.4'
H H 0.0000 0.0000 'International Tables Vol C Tables 4.2.6.8 and 6.1.1.4'
N N 0.0061 0.0033 'International Tables Vol C Tables 4.2.6.8 and 6.1.1.4'
O O 0.0106 0.0060 'International Tables Vol C Tables 4.2.6.8 and 6.1.1.4'

loop_
_geom_angle_atom_site_label_1
_geom_angle_atom_site_label_2
_geom_angle_atom_site_label_3
_geom_angle
N1 C1 C2 129.4(3)
N1 C1 C6 108.5(3)
C2 C1 C6 122.0(3)
C3 C2 C1 116.6(3)
C3 C2 H2 121.7
C1 C2 H2 121.7
C2 C3 C4 122.4(3)
C2 C3 H3 118.8
C4 C3 H3 118.8
C5 C4 C3 121.0(3)
C5 C4 H4 119.5
C3 C4 H4 119.5
C4 C5 C6 118.6(3)
C4 C5 H5 120.7
C6 C5 H5 120.7
C5 C6 C1 119.4(3)
C5 C6 C7 134.1(3)
C1 C6 C7 106.6(3)
C12 C7 C6 106.9(3)
C12 C7 C8 122.5(3)
C6 C7 C8 130.3(3)
C7 C8 C9 113.2(3)
C7 C8 H8A 108.9
C9 C8 H8A 108.9
C7 C8 H8B 108.9
C9 C8 H8B 108.9
H8A C8 H8B 107.7
C10 C9 C8 117.4(3)
C10 C9 H9A 107.9
C8 C9 H9A 107.9
C10 C9 H9B 107.9
C8 C9 H9B 107.9
H9A C9 H9B 107.2
C13 C10 C11 116.1(3)
C13 C10 C9 123.5(3)
C11 C10 C9 120.3(3)
O1 C11 C12 121.7(3)
O1 C11 C10 122.4(3)
C12 C11 C10 115.9(3)
C7 C12 N1 109.9(3)
C7 C12 C11 125.2(3)
N1 C12 C11 124.9(3)
C10 C13 C14 128.2(3)
C10 C13 H13 115.9
C14 C13 H13 115.9
C15 C14 O2 108.8(3)
C15 C14 C13 136.6(3)
O2 C14 C13 114.6(3)
C14 C15 C16 107.6(3)
C14 C15 H15 126.2
C16 C15 H15 126.2
C17 C16 C15 106.4(3)
C17 C16 H16 126.8
C15 C16 H16 126.8
C16 C17 O2 110.8(3)
C16 C17 H17 124.6
O2 C17 H17 124.6
C1 N1 C12 108.0(3)
C1 N1 H1A 126(3)
C12 N1 H1A 124(3)
C17 O2 C14 106.5(3)
N2 C18 C19 129.2(3)
N2 C18 C23 108.2(3)
C19 C18 C23 122.6(3)
C20 C19 C18 117.1(3)
C20 C19 H19 121.5
C18 C19 H19 121.5
C19 C20 C21 121.5(3)
C19 C20 H20 119.2
C21 C20 H20 119.2
C22 C21 C20 121.5(3)
C22 C21 H21 119.3
C20 C21 H21 119.3
C21 C22 C23 119.2(3)
C21 C22 H22 120.4
C23 C22 H22 120.4
C22 C23 C24 135.1(3)
C22 C23 C18 118.1(3)
C24 C23 C18 106.8(3)
C29 C24 C23 106.7(3)
C29 C24 C25 122.2(3)
C23 C24 C25 130.9(3)
C24 C25 C26 113.8(3)
C24 C25 H25A 108.8
C26 C25 H25A 108.8
C24 C25 H25B 108.8
C26 C25 H25B 108.8
H25A C25 H25B 107.7
C27 C26 C25 117.4(3)
C27 C26 H26A 107.9
C25 C26 H26A 107.9
C27 C26 H26B 107.9
C25 C26 H26B 107.9
H26A C26 H26B 107.2
C30 C27 C28 115.5(3)
C30 C27 C26 124.6(3)
C28 C27 C26 119.7(3)
O3 C28 C29 121.7(3)
O3 C28 C27 122.0(3)
C29 C28 C27 116.4(3)
C24 C29 N2 110.1(3)
C24 C29 C28 125.5(3)
N2 C29 C28 124.3(3)
C27 C30 C31 128.6(3)
C27 C30 H30 115.7
C31 C30 H30 115.7
C32 C31 O4 109.1(3)
C32 C31 C30 137.2(3)
O4 C31 C30 113.7(3)
C31 C32 C33 106.7(3)
C31 C32 H32 126.6
C33 C32 H32 126.6
C34 C33 C32 106.5(3)
C34 C33 H33 126.7
C32 C33 H33 126.7
C33 C34 O4 111.1(3)
C33 C34 H34 124.5
O4 C34 H34 124.5
C18 N2 C29 108.2(3)
C18 N2 H2B 125(2)
C29 N2 H2B 127(2)
C34 O4 C31 106.6(3)

loop_
_geom_bond_atom_site_label_1
_geom_bond_atom_site_label_2
_geom_bond_distance
C1 N1 1.379(4)
C1 C2 1.408(4)
C1 C6 1.425(4)
C2 C3 1.372(4)
C2 H2 0.9500
C3 C4 1.419(5)
C3 H3 0.9500
C4 C5 1.375(5)
C4 H4 0.9500
C5 C6 1.406(4)
C5 H5 0.9500
C6 C7 1.430(4)
C7 C12 1.387(4)
C7 C8 1.492(4)
C8 C9 1.533(4)
C8 H8A 0.9900
C8 H8B 0.9900
C9 C10 1.527(4)
C9 H9A 0.9900
C9 H9B 0.9900
C10 C13 1.349(4)
C10 C11 1.489(4)
C11 O1 1.250(4)
C11 C12 1.441(4)
C12 N1 1.389(4)
C13 C14 1.446(4)
C13 H13 0.9500
C14 C15 1.357(5)
C14 O2 1.391(4)
C15 C16 1.419(5)
C15 H15 0.9500
C16 C17 1.348(5)
C16 H16 0.9500
C17 O2 1.367(4)
C17 H17 0.9500
N1 H1A 0.93(5)
C18 N2 1.374(4)
C18 C19 1.406(4)
C18 C23 1.430(4)
C19 C20 1.377(5)
C19 H19 0.9500
C20 C21 1.418(5)
C20 H20 0.9500
C21 C22 1.372(5)
C21 H21 0.9500
C22 C23 1.414(4)
C22 H22 0.9500
C23 C24 1.426(4)
C24 C29 1.386(4)
C24 C25 1.497(4)
C25 C26 1.541(4)
C25 H25A 0.9900
C25 H25B 0.9900
C26 C27 1.525(4)
C26 H26A 0.9900
C26 H26B 0.9900
C27 C30 1.352(4)
C27 C28 1.494(4)
C28 O3 1.252(4)
C28 C29 1.436(4)
C29 N2 1.386(4)
C30 C31 1.440(5)
C30 H30 0.9500
C31 C32 1.363(5)
C31 O4 1.389(4)
C32 C33 1.435(5)
C32 H32 0.9500
C33 C34 1.340(5)
C33 H33 0.9500
C34 O4 1.365(4)
C34 H34 0.9500
N2 H2B 0.89(3)

loop_
_geom_hbond_atom_site_label_D
_geom_hbond_atom_site_label_H
_geom_hbond_atom_site_label_A
_geom_hbond_site_symmetry_A
_geom_hbond_distance_DH
_geom_hbond_distance_HA
_geom_hbond_distance_DA
_geom_hbond_angle_DHA
_geom_hbond_publ_flag
N1 H1A O1 3_646 0.93(5) 1.90(5) 2.792(3) 160(4) yes
N2 H2B O3 3_756 0.89(3) 1.91(4) 2.788(3) 168(3) yes
C5 H5 Cg10 1_555 0.95 2.92 3.661(3) 136 yes
C8 H8A Cg9 1_555 0.99 2.95 3.687(3) 132 yes
C25 H25B Cg2 1_565 0.99 2.65 3.464(3) 140 yes
C33 H33 Cg1 1_565 0.95 2.92 3.564(4) 126 yes

loop_
_geom_torsion_atom_site_label_1
_geom_torsion_atom_site_label_2
_geom_torsion_atom_site_label_3
_geom_torsion_atom_site_label_4
_geom_torsion
N1 C1 C2 C3 -179.9(3)
C6 C1 C2 C3 0.1(4)
C1 C2 C3 C4 -0.2(5)
C2 C3 C4 C5 -0.4(5)
C3 C4 C5 C6 1.0(5)
C4 C5 C6 C1 -1.1(4)
C4 C5 C6 C7 179.3(3)
N1 C1 C6 C5 -179.5(3)
C2 C1 C6 C5 0.5(4)
N1 C1 C6 C7 0.2(3)
C2 C1 C6 C7 -179.7(3)
C5 C6 C7 C12 -179.4(3)
C1 C6 C7 C12 0.9(3)
C5 C6 C7 C8 6.7(6)
C1 C6 C7 C8 -172.9(3)
C12 C7 C8 C9 21.2(4)
C6 C7 C8 C9 -165.8(3)
C7 C8 C9 C10 -27.5(4)
C8 C9 C10 C13 -163.0(3)
C8 C9 C10 C11 20.5(4)
C13 C10 C11 O1 -2.4(4)
C9 C10 C11 O1 174.3(3)
C13 C10 C11 C12 178.7(3)
C9 C10 C11 C12 -4.6(4)
C6 C7 C12 N1 -1.7(3)
C8 C7 C12 N1 172.7(3)
C6 C7 C12 C11 179.7(3)
C8 C7 C12 C11 -5.9(5)
O1 C11 C12 C7 177.9(3)
C10 C11 C12 C7 -3.2(4)
O1 C11 C12 N1 -0.5(5)
C10 C11 C12 N1 178.4(3)
C11 C10 C13 C14 175.9(3)
C9 C10 C13 C14 -0.7(5)
C10 C13 C14 C15 -7.8(6)
C10 C13 C14 O2 175.4(3)
O2 C14 C15 C16 0.0(4)
C13 C14 C15 C16 -176.9(4)
C14 C15 C16 C17 0.3(4)
C15 C16 C17 O2 -0.5(4)
C2 C1 N1 C12 178.7(3)
C6 C1 N1 C12 -1.3(3)
C7 C12 N1 C1 1.9(3)
C11 C12 N1 C1 -179.5(3)
C16 C17 O2 C14 0.5(4)
C15 C14 O2 C17 -0.3(4)
C13 C14 O2 C17 177.4(3)
N2 C18 C19 C20 -178.6(3)
C23 C18 C19 C20 0.8(5)
C18 C19 C20 C21 -1.0(5)
C19 C20 C21 C22 0.9(5)
C20 C21 C22 C23 -0.4(5)
C21 C22 C23 C24 178.5(3)
C21 C22 C23 C18 0.1(5)
N2 C18 C23 C22 179.2(3)
C19 C18 C23 C22 -0.3(4)
N2 C18 C23 C24 0.3(3)
C19 C18 C23 C24 -179.2(3)
C22 C23 C24 C29 -179.1(3)
C18 C23 C24 C29 -0.6(3)
C22 C23 C24 C25 -5.3(6)
C18 C23 C24 C25 173.3(3)
C29 C24 C25 C26 -16.9(4)
C23 C24 C25 C26 170.0(3)
C24 C25 C26 C27 26.2(4)
C25 C26 C27 C30 163.6(3)
C25 C26 C27 C28 -22.1(4)
C30 C27 C28 O3 0.3(4)
C26 C27 C28 O3 -174.4(3)
C30 C27 C28 C29 -178.4(3)
C26 C27 C28 C29 6.8(4)
C23 C24 C29 N2 0.6(3)
C25 C24 C29 N2 -173.9(3)
C23 C24 C29 C28 176.3(3)
C25 C24 C29 C28 1.8(5)
O3 C28 C29 C24 -174.9(3)
C27 C28 C29 C24 3.9(4)
O3 C28 C29 N2 0.2(5)
C27 C28 C29 N2 179.0(3)
C28 C27 C30 C31 -174.4(3)
C26 C27 C30 C31 0.1(5)
C27 C30 C31 C32 5.3(6)
C27 C30 C31 O4 -178.6(3)
O4 C31 C32 C33 -0.4(4)
C30 C31 C32 C33 175.9(4)
C31 C32 C33 C34 0.3(4)
C32 C33 C34 O4 -0.2(4)
C19 C18 N2 C29 179.5(3)
C23 C18 N2 C29 0.0(3)
C24 C29 N2 C18 -0.4(3)
C28 C29 N2 C18 -176.2(3)
C33 C34 O4 C31 -0.1(4)
C32 C31 O4 C34 0.3(3)
C30 C31 O4 C34 -177.0(3)

_cod_database_fobs_code 2242339
